data_4135520
loop_
_publ_author_name
'Li, Jun'
'Daniliuc, Constantin G.'
'Kartha, Kalathil K.'
'Fern\'andez, Gustavo'
'Kehr, Gerald'
'Erker, Gerhard'

_publ_section_title
;
 Introducing the Dihydro-1,3-azaboroles: Convenient Entry by a
 Three-Component Reaction, Synthetic and Photophysical Application
;
_journal_name_full 'Journal of the American Chemical Society'
_journal_paper_doi 10.1021/jacs.0c12236
_journal_year 2021
_chemical_formula_sum 'C40 H44 B F9 N2'
_chemical_formula_weight 734.58
_space_group_crystal_system triclinic
_space_group_IT_number 2
_space_group_name_Hall '-P 1'
_space_group_name_H-M_alt 'P -1'
_atom_sites_solution_hydrogens geom
_audit_creation_method 'APEX3 v2016.1-0'
_cell_angle_alpha 109.702(5)
_cell_angle_beta 92.143(5)
_cell_angle_gamma 92.957(6)
_cell_formula_units_Z 2
_cell_length_a 8.6311(7)
_cell_length_b 14.6478(12)
_cell_length_c 15.7274(12)
_cell_measurement_reflns_used 3062
_cell_measurement_temperature 100.(2)
_cell_measurement_theta_max 62.3660
_cell_measurement_theta_min 2.9896
_cell_volume 1866.3(3)
_computing_cell_refinement 'SAINT V8.37A (Bruker AXS Inc., 2015)'
_computing_data_collection 'APEX3 v2016.1-0 (Bruker AXS Inc., 2016)'
_computing_data_reduction 'SAINT V8.37A (Bruker AXS Inc., 2015)'
_computing_molecular_graphics 'APEX3 v2016.1-0 (Bruker AXS Inc., 2016)'
_computing_publication_material 'APEX3 v2016.1-0 (Bruker AXS Inc., 2016)'
_computing_structure_refinement 'SHELXL-2014/7 (Sheldrick, 2014)'
_computing_structure_solution 'SHELXL-2014/7 (Sheldrick, 2014)'
_diffrn_ambient_temperature 100.(2)
_diffrn_detector_area_resol_mean 8.3333
_diffrn_measured_fraction_theta_full 0.980
_diffrn_measured_fraction_theta_max 0.980
_diffrn_measurement_device_type 'Kappa CCD APEXII'
_diffrn_measurement_method 'phi / omega scans'
_diffrn_radiation_monochromator graphite
_diffrn_radiation_type CuK\a
_diffrn_radiation_wavelength 1.54178
_diffrn_reflns_av_R_equivalents 0.1013
_diffrn_reflns_av_unetI/netI 0.1040
_diffrn_reflns_limit_h_max 9
_diffrn_reflns_limit_h_min -10
_diffrn_reflns_limit_k_max 17
_diffrn_reflns_limit_k_min -17
_diffrn_reflns_limit_l_max 18
_diffrn_reflns_limit_l_min -18
_diffrn_reflns_number 29287
_diffrn_reflns_theta_full 66.67
_diffrn_reflns_theta_max 66.67
_diffrn_reflns_theta_min 5.08
_diffrn_source 'fine-focus sealed tube'
_diffrn_source_type 'fine-focus sealed tube'
_exptl_absorpt_coefficient_mu 0.910
_exptl_absorpt_correction_T_max 0.96
_exptl_absorpt_correction_T_min 0.75
_exptl_absorpt_correction_type multi-scan
_exptl_absorpt_process_details
;
Bruker AXS (2014). SADABS, Version 2014/5, Bruker AXS Inc., Madison, Wisconsin,
USA.
;
_exptl_crystal_colour 'pale yellow'
_exptl_crystal_density_diffrn 1.307
_exptl_crystal_density_method 'not measured'
_exptl_crystal_description plate
_exptl_crystal_F_000 768
_exptl_crystal_size_max 0.100
_exptl_crystal_size_mid 0.080
_exptl_crystal_size_min 0.040
_refine_diff_density_max 0.298
_refine_diff_density_min -0.263
_refine_ls_extinction_coef 0.0026(3)
_refine_ls_extinction_method 'SHELXL-2014/7 (Sheldrick 2014'
_refine_ls_goodness_of_fit_ref 1.041
_refine_ls_hydrogen_treatment mixed
_refine_ls_matrix_type full
_refine_ls_number_parameters 528
_refine_ls_number_reflns 6493
_refine_ls_number_restraints 121
_refine_ls_restrained_S_all 1.034
_refine_ls_R_factor_all 0.1096
_refine_ls_R_factor_gt 0.0615
_refine_ls_shift/su_max 0.000
_refine_ls_shift/su_mean 0.000
_refine_ls_structure_factor_coef Fsqd
_refine_ls_weighting_details 'w=1/[\s^2^(Fo^2^)+(0.0317P)^2^+1.6155P] where P=(Fo^2^+2Fc^2^)/3'
_refine_ls_weighting_scheme calc
_refine_ls_wR_factor_gt 0.1383
_refine_ls_wR_factor_ref 0.1672
_reflns_number_gt 4026
_reflns_number_total 6493
_reflns_threshold_expression 'I > 2\s(I)'
_cod_data_source_file ja0c12236_si_004.cif
_cod_data_source_block erk9578
_cod_database_code 4135520

loop_
_space_group_symop_operation_xyz
'x, y, z'
'-x, -y, -z'

loop_
_atom_site_type_symbol
_atom_site_label
_atom_site_fract_x
_atom_site_fract_y
_atom_site_fract_z
_atom_site_U_iso_or_equiv
_atom_site_adp_type
_atom_site_calc_flag
_atom_site_refinement_flags_adp
_atom_site_refinement_flags_occupancy
_atom_site_refinement_flags_posn
_atom_site_occupancy
_atom_site_disorder_assembly
_atom_site_disorder_group
N N1 0.5987(3) 0.6091(2) 0.6645(2) 0.0270(7) Uani d . . . 1.0 . .
H H1 0.580(5) 0.643(3) 0.630(3) 0.050(13) Uiso d . . . 1.0 . .
N N2 0.8574(3) 0.77594(19) 0.90451(19) 0.0264(6) Uani d . . . 1.0 . .
C C1 0.7818(4) 0.6890(2) 0.8976(2) 0.0277(8) Uani d . . . 1.0 . .
C C2 0.6842(4) 0.6369(2) 0.8219(2) 0.0261(7) Uani d . . . 1.0 . .
C C3 0.6781(4) 0.6663(2) 0.7442(2) 0.0247(7) Uani d . . . 1.0 . .
C C4 0.8427(4) 0.8163(2) 0.8380(2) 0.0274(8) Uani d . . . 1.0 . .
H H4 0.8926 0.8784 0.8471 0.033 Uiso calc U . R 1.0 . .
C C11 0.8122(4) 0.6535(3) 0.9749(3) 0.0345(9) Uani d . . . 1.0 . .
H H11 0.7535 0.6851 1.0297 0.041 Uiso calc U . R 1.0 . .
C C12 0.9724(5) 0.6262(3) 0.9944(3) 0.0443(10) Uani d . . . 1.0 . .
H H12A 1.0539 0.6296 0.9527 0.053 Uiso calc U . R 1.0 . .
H H12B 1.0096 0.6432 1.0585 0.053 Uiso calc U . R 1.0 . .
C C13 0.8430(4) 0.5498(3) 0.9593(3) 0.0408(10) Uani d . . . 1.0 . .
H H13A 0.8003 0.5193 1.0016 0.049 Uiso calc U . R 1.0 . .
H H13B 0.8446 0.5057 0.8959 0.049 Uiso calc U . R 1.0 . .
C C21 0.5755(4) 0.5567(2) 0.8284(2) 0.0296(8) Uani d . . . 1.0 . .
H H21 0.6108 0.4894 0.8026 0.036 Uiso calc U . R 1.0 . .
C C22 0.4760(4) 0.5753(3) 0.9082(3) 0.0374(9) Uani d . . . 1.0 . .
H H22A 0.4875 0.6406 0.9553 0.045 Uiso calc U . R 1.0 . .
H H22B 0.4538 0.5211 0.9312 0.045 Uiso calc U . R 1.0 . .
C C23 0.4026(4) 0.5668(3) 0.8171(2) 0.0326(8) Uani d . . . 1.0 . .
H H23A 0.3695 0.6269 0.8084 0.039 Uiso calc U . R 1.0 . .
H H23B 0.3358 0.5073 0.7843 0.039 Uiso calc U . R 1.0 . .
B B1 0.7509(4) 0.7652(3) 0.7526(3) 0.0253(8) Uani d . . . 1.0 . .
C C31 0.7369(4) 0.8226(2) 0.6824(2) 0.0257(7) Uani d . . . 1.0 . .
C C32 0.6140(4) 0.8822(2) 0.6827(2) 0.0259(7) Uani d . . . 1.0 . .
C C33 0.6131(4) 0.9478(2) 0.6362(2) 0.0280(8) Uani d . . . 1.0 . .
H H33 0.5286 0.9878 0.64 0.034 Uiso calc U . R 1.0 . .
C C34 0.7374(4) 0.9544(2) 0.5842(2) 0.0309(8) Uani d . . . 1.0 . .
C C35 0.8584(4) 0.8939(2) 0.5778(2) 0.0313(8) Uani d . . . 1.0 . .
H H35 0.9422 0.8964 0.5409 0.038 Uiso calc U . R 1.0 . .
C C36 0.8560(4) 0.8293(2) 0.6260(2) 0.0284(8) Uani d . . . 1.0 . .
C C37 0.4781(4) 0.8800(2) 0.7392(3) 0.0304(8) Uani d . . . 1.0 . .
F F1 0.4154(2) 0.79011(14) 0.72415(16) 0.0413(6) Uani d . . . 1.0 . .
F F2 0.5160(2) 0.91852(16) 0.82887(14) 0.0417(5) Uani d . . . 1.0 . .
F F3 0.3622(2) 0.93188(14) 0.72367(15) 0.0384(5) Uani d . . . 1.0 . .
C C38 0.7470(5) 1.0284(3) 0.5382(3) 0.0394(9) Uani d . . . 1.0 . .
F F4 0.6191(3) 1.07795(16) 0.54434(17) 0.0515(6) Uani d . . . 1.0 . .
F F5 0.8653(3) 1.09527(16) 0.57426(17) 0.0535(7) Uani d . . . 1.0 . .
F F6 0.7710(3) 0.98969(17) 0.45076(16) 0.0606(7) Uani d . . . 1.0 . .
C C39 0.9917(4) 0.7675(3) 0.6169(3) 0.0328(8) Uani d . . . 1.0 . .
F F7 1.0788(3) 0.76820(18) 0.54853(17) 0.0565(7) Uani d . . . 1.0 . .
F F8 0.9496(2) 0.67425(14) 0.60258(16) 0.0423(6) Uani d . . . 1.0 . .
F F9 1.0887(2) 0.79724(18) 0.69205(17) 0.0510(6) Uani d . . . 1.0 . .
C C41 0.5604(4) 0.5070(2) 0.6305(2) 0.0284(8) Uani d . . . 1.0 . .
C C42 0.6737(4) 0.4404(2) 0.6287(2) 0.0307(8) Uani d . . . 1.0 . .
C C43 0.6288(4) 0.3416(3) 0.5918(3) 0.0358(9) Uani d . . . 1.0 . .
H H43 0.7023 0.2956 0.5919 0.043 Uiso calc U . R 1.0 . .
C C44 0.4799(5) 0.3090(3) 0.5549(3) 0.0393(9) Uani d . . . 1.0 . .
H H44 0.4521 0.2412 0.5299 0.047 Uiso calc U . R 1.0 . .
C C45 0.3714(4) 0.3752(3) 0.5546(2) 0.0354(9) Uani d . . . 1.0 . .
H H45 0.2696 0.3524 0.5285 0.043 Uiso calc U . R 1.0 . .
C C46 0.4090(4) 0.4746(2) 0.5919(2) 0.0311(8) Uani d . . . 1.0 . .
C C47 0.8402(4) 0.4721(3) 0.6607(3) 0.0368(9) Uani d . . . 1.0 . .
H H47A 0.8717 0.5293 0.6448 0.055 Uiso calc U . R 1.0 . .
H H47B 0.9063 0.4192 0.6315 0.055 Uiso calc U . R 1.0 . .
H H47C 0.8515 0.4884 0.7264 0.055 Uiso calc U . R 1.0 . .
C C48 0.2901(4) 0.5459(3) 0.5916(3) 0.0371(9) Uani d . . . 1.0 . .
H H48A 0.1915 0.5105 0.5635 0.056 Uiso calc U . R 1.0 . .
H H48B 0.3264 0.5867 0.5573 0.056 Uiso calc U . R 1.0 . .
H H48C 0.2748 0.5869 0.654 0.056 Uiso calc U . R 1.0 . .
C C51 0.9400(4) 0.8345(2) 0.9895(2) 0.0285(8) Uani d . . . 1.0 . .
C C52 1.1018(4) 0.8422(2) 0.9955(2) 0.0320(8) Uani d . . . 1.0 . .
C C53 1.1742(4) 0.8951(3) 1.0788(3) 0.0378(9) Uani d . . . 1.0 . .
H H53 1.2845 0.9009 1.0857 0.045 Uiso calc U . R 1.0 . .
C C54 1.0887(5) 0.9397(3) 1.1518(3) 0.0412(10) Uani d . . . 1.0 . .
H H54 1.1404 0.9734 1.2091 0.049 Uiso calc U . R 1.0 . .
C C55 0.9297(5) 0.9358(3) 1.1426(3) 0.0374(9) Uani d . . . 1.0 . .
H H55 0.8725 0.9689 1.193 0.045 Uiso calc U . R 1.0 . .
C C56 0.8513(4) 0.8839(2) 1.0602(2) 0.0300(8) Uani d . . . 1.0 . .
C C57 1.1949(4) 0.7957(3) 0.9146(3) 0.0461(10) Uani d . . . 1.0 . .
H H57A 1.1994 0.8371 0.8769 0.069 Uiso calc U . R 1.0 . .
H H57B 1.1451 0.7318 0.8791 0.069 Uiso calc U . R 1.0 . .
H H57C 1.3005 0.7881 0.9351 0.069 Uiso calc U . R 1.0 . .
C C58 0.6764(4) 0.8823(3) 1.0484(3) 0.0454(10) Uani d . . . 1.0 . .
H H58A 0.6484 0.8977 0.994 0.068 Uiso calc U . R 1.0 . .
H H58B 0.6369 0.9307 1.1014 0.068 Uiso calc U . R 1.0 . .
H H58C 0.6306 0.8176 1.0421 0.068 Uiso calc U . R 1.0 . .
C C61 0.8814(18) 0.6985(18) 0.2680(17) 0.075(5) Uani d U P D 0.66(5) A 1
H H61A 0.852 0.6521 0.2981 0.112 Uiso calc U P R 0.66(5) A 1
H H61B 0.9751 0.7381 0.2992 0.112 Uiso calc U P R 0.66(5) A 1
H H61C 0.9022 0.6631 0.2049 0.112 Uiso calc U P R 0.66(5) A 1
C C62 0.7489(19) 0.7645(12) 0.2706(12) 0.062(3) Uani d U P D 0.66(5) A 1
H H62A 0.7292 0.8001 0.3345 0.075 Uiso calc U P R 0.66(5) A 1
H H62B 0.7815 0.813 0.2425 0.075 Uiso calc U P R 0.66(5) A 1
C C63 0.5995(17) 0.7101(12) 0.222(2) 0.047(3) Uani d U P D 0.66(5) A 1
H H63A 0.5687 0.661 0.2501 0.056 Uiso calc U P R 0.66(5) A 1
H H63B 0.6201 0.6748 0.1585 0.056 Uiso calc U P R 0.66(5) A 1
C C64 0.4640(19) 0.7724(8) 0.2239(11) 0.047(3) Uani d U P D 0.66(5) A 1
H H64A 0.4919 0.8189 0.1928 0.057 Uiso calc U P R 0.66(5) A 1
H H64B 0.4467 0.8105 0.2876 0.057 Uiso calc U P R 0.66(5) A 1
C C65 0.3133(17) 0.7154(13) 0.1796(14) 0.049(3) Uani d U P D 0.66(5) A 1
H H65A 0.3301 0.6749 0.1173 0.073 Uiso calc U P R 0.66(5) A 1
H H65B 0.2337 0.7606 0.1792 0.073 Uiso calc U P R 0.66(5) A 1
H H65C 0.2786 0.6738 0.2137 0.073 Uiso calc U P R 0.66(5) A 1
C C61A 0.897(4) 0.675(2) 0.259(3) 0.055(6) Uani d U P D 0.34(5) A 2
H H61D 0.8613 0.6398 0.2993 0.083 Uiso calc U P R 0.34(5) A 2
H H61E 0.9999 0.7074 0.2824 0.083 Uiso calc U P R 0.34(5) A 2
H H61F 0.9047 0.6281 0.1983 0.083 Uiso calc U P R 0.34(5) A 2
C C62A 0.784(3) 0.7490(17) 0.2570(19) 0.045(5) Uani d U P D 0.34(5) A 2
H H62C 0.7816 0.7978 0.3184 0.054 Uiso calc U P R 0.34(5) A 2
H H62D 0.8204 0.7833 0.2162 0.054 Uiso calc U P R 0.34(5) A 2
C C63A 0.620(3) 0.705(2) 0.225(4) 0.038(5) Uani d U P D 0.34(5) A 2
H H63C 0.5905 0.6601 0.2574 0.046 Uiso calc U P R 0.34(5) A 2
H H63D 0.6168 0.6678 0.1598 0.046 Uiso calc U P R 0.34(5) A 2
C C64A 0.502(3) 0.7826(19) 0.242(2) 0.052(5) Uani d U P D 0.34(5) A 2
H H64C 0.54 0.8335 0.218 0.062 Uiso calc U P R 0.34(5) A 2
H H64D 0.4938 0.8135 0.3081 0.062 Uiso calc U P R 0.34(5) A 2
C C65A 0.343(3) 0.740(3) 0.198(2) 0.047(6) Uani d U P D 0.34(5) A 2
H H65D 0.3448 0.7244 0.132 0.071 Uiso calc U P R 0.34(5) A 2
H H65E 0.2655 0.788 0.2212 0.071 Uiso calc U P R 0.34(5) A 2
H H65F 0.3144 0.6812 0.2113 0.071 Uiso calc U P R 0.34(5) A 2

loop_
_atom_site_aniso_label
_atom_site_aniso_U_11
_atom_site_aniso_U_22
_atom_site_aniso_U_33
_atom_site_aniso_U_12
_atom_site_aniso_U_13
_atom_site_aniso_U_23
N1 0.0335(16) 0.0230(14) 0.0226(17) 0.0021(12) -0.0005(13) 0.0055(13)
N2 0.0270(15) 0.0298(15) 0.0214(16) 0.0029(12) 0.0003(12) 0.0073(12)
C1 0.0300(18) 0.0249(17) 0.028(2) 0.0018(14) 0.0048(15) 0.0081(15)
C2 0.0248(17) 0.0309(18) 0.0213(19) 0.0056(14) 0.0026(15) 0.0065(15)
C3 0.0241(17) 0.0262(17) 0.0218(19) 0.0029(14) 0.0019(14) 0.0053(14)
C4 0.0284(18) 0.0295(17) 0.029(2) 0.0045(14) 0.0064(15) 0.0146(15)
C11 0.039(2) 0.0319(19) 0.035(2) 0.0049(16) -0.0001(17) 0.0133(17)
C12 0.042(2) 0.043(2) 0.052(3) 0.0052(18) -0.008(2) 0.021(2)
C13 0.043(2) 0.033(2) 0.050(3) 0.0038(17) -0.0037(19) 0.0198(19)
C21 0.0317(19) 0.0304(18) 0.025(2) 0.0009(15) 0.0038(16) 0.0076(15)
C22 0.041(2) 0.039(2) 0.034(2) -0.0035(17) 0.0070(18) 0.0149(18)
C23 0.0304(19) 0.038(2) 0.030(2) 0.0010(16) 0.0026(16) 0.0122(17)
B1 0.0207(19) 0.032(2) 0.023(2) 0.0023(16) 0.0037(16) 0.0094(17)
C31 0.0234(17) 0.0260(17) 0.026(2) -0.0021(14) 0.0000(14) 0.0074(15)
C32 0.0252(17) 0.0269(17) 0.025(2) 0.0013(14) 0.0029(15) 0.0083(15)
C33 0.0303(19) 0.0272(17) 0.025(2) 0.0009(14) -0.0031(15) 0.0077(15)
C34 0.040(2) 0.0283(18) 0.026(2) 0.0016(16) 0.0059(16) 0.0105(15)
C35 0.034(2) 0.0337(19) 0.028(2) -0.0001(16) 0.0093(16) 0.0111(16)
C36 0.0287(18) 0.0250(17) 0.033(2) 0.0024(14) 0.0051(16) 0.0105(15)
C37 0.0281(19) 0.0294(18) 0.034(2) 0.0050(15) 0.0028(16) 0.0106(16)
F1 0.0277(11) 0.0333(11) 0.0670(16) 0.0016(9) 0.0128(10) 0.0215(11)
F2 0.0393(12) 0.0557(13) 0.0306(13) 0.0105(10) 0.0114(10) 0.0134(11)
F3 0.0293(11) 0.0383(11) 0.0529(15) 0.0115(9) 0.0079(10) 0.0207(10)
C38 0.049(2) 0.036(2) 0.036(2) 0.0064(19) 0.0099(19) 0.0154(18)
F4 0.0569(15) 0.0497(13) 0.0633(17) 0.0155(12) 0.0114(12) 0.0368(13)
F5 0.0619(16) 0.0452(13) 0.0613(17) -0.0103(12) 0.0025(13) 0.0306(12)
F6 0.109(2) 0.0490(14) 0.0341(14) 0.0224(14) 0.0231(14) 0.0231(12)
C39 0.0289(19) 0.039(2) 0.032(2) -0.0029(16) 0.0058(16) 0.0142(17)
F7 0.0545(15) 0.0664(16) 0.0671(18) 0.0280(12) 0.0389(13) 0.0395(14)
F8 0.0366(12) 0.0353(12) 0.0578(15) 0.0102(9) 0.0079(11) 0.0178(11)
F9 0.0277(11) 0.0660(15) 0.0551(16) 0.0073(11) -0.0035(11) 0.0150(13)
C41 0.0328(19) 0.0238(17) 0.025(2) -0.0003(14) 0.0018(15) 0.0032(15)
C42 0.037(2) 0.0299(18) 0.023(2) 0.0011(15) 0.0014(16) 0.0054(15)
C43 0.045(2) 0.0324(19) 0.031(2) 0.0074(17) 0.0087(18) 0.0110(17)
C44 0.061(3) 0.0255(18) 0.028(2) -0.0013(18) 0.0064(19) 0.0050(16)
C45 0.041(2) 0.034(2) 0.027(2) -0.0132(17) -0.0036(17) 0.0079(16)
C46 0.035(2) 0.0306(18) 0.027(2) -0.0011(15) 0.0026(16) 0.0101(16)
C47 0.036(2) 0.035(2) 0.038(2) 0.0091(16) 0.0048(17) 0.0086(17)
C48 0.032(2) 0.041(2) 0.036(2) 0.0000(17) -0.0015(17) 0.0109(18)
C51 0.0307(19) 0.0305(18) 0.0212(19) -0.0007(15) -0.0054(15) 0.0060(15)
C52 0.0298(19) 0.0328(19) 0.030(2) 0.0000(15) -0.0041(16) 0.0068(16)
C53 0.034(2) 0.035(2) 0.046(3) -0.0028(16) -0.0041(18) 0.0166(19)
C54 0.060(3) 0.0282(19) 0.032(2) -0.0035(18) -0.010(2) 0.0087(17)
C55 0.046(2) 0.0302(19) 0.034(2) 0.0025(17) 0.0048(18) 0.0073(17)
C56 0.037(2) 0.0273(18) 0.0205(19) 0.0024(15) -0.0031(15) 0.0018(15)
C57 0.027(2) 0.060(3) 0.051(3) 0.0031(19) 0.0047(19) 0.017(2)
C58 0.040(2) 0.048(2) 0.045(3) 0.0101(19) 0.012(2) 0.009(2)
C61 0.042(6) 0.091(10) 0.092(8) -0.004(6) -0.003(5) 0.034(8)
C62 0.061(5) 0.058(5) 0.068(6) -0.005(4) 0.008(5) 0.022(4)
C63 0.049(5) 0.049(5) 0.044(5) 0.001(4) 0.008(5) 0.017(4)
C64 0.054(5) 0.038(4) 0.054(5) -0.003(4) -0.009(4) 0.023(4)
C65 0.050(5) 0.039(6) 0.056(8) -0.002(4) -0.006(5) 0.017(5)
C61A 0.056(10) 0.056(10) 0.068(11) 0.010(7) 0.015(8) 0.037(8)
C62A 0.048(7) 0.039(7) 0.047(7) 0.001(5) 0.009(6) 0.013(5)
C63A 0.038(7) 0.043(7) 0.035(7) 0.005(5) 0.006(6) 0.014(5)
C64A 0.055(8) 0.048(7) 0.053(8) 0.006(6) 0.002(6) 0.019(5)
C65A 0.053(11) 0.048(12) 0.039(10) 0.008(9) -0.001(8) 0.014(9)

loop_
_atom_type_symbol
_atom_type_description
_atom_type_scat_dispersion_real
_atom_type_scat_dispersion_imag
_atom_type_scat_source
C C 0.0181 0.0091 'International Tables Vol C Tables 4.2.6.8 and 6.1.1.4'
H H 0.0000 0.0000 'International Tables Vol C Tables 4.2.6.8 and 6.1.1.4'
B B 0.0090 0.0039 'International Tables Vol C Tables 4.2.6.8 and 6.1.1.4'
N N 0.0311 0.0180 'International Tables Vol C Tables 4.2.6.8 and 6.1.1.4'
F F 0.0727 0.0534 'International Tables Vol C Tables 4.2.6.8 and 6.1.1.4'

loop_
_geom_angle_atom_site_label_1
_geom_angle_atom_site_label_2
_geom_angle_atom_site_label_3
_geom_angle_site_symmetry_1
_geom_angle_site_symmetry_3
_geom_angle
_geom_angle_publ_flag
C3 N1 C41 . . 130.2(3) ?
C3 N1 H1 . . 110.(3) ?
C41 N1 H1 . . 119.(3) ?
C4 N2 C1 . . 122.2(3) ?
C4 N2 C51 . . 117.7(3) ?
C1 N2 C51 . . 119.6(3) ?
N2 C1 C2 . . 121.3(3) ?
N2 C1 C11 . . 115.9(3) ?
C2 C1 C11 . . 122.8(3) ?
C1 C2 C3 . . 120.3(3) ?
C1 C2 C21 . . 118.2(3) ?
C3 C2 C21 . . 121.1(3) ?
N1 C3 C2 . . 121.3(3) ?
N1 C3 B1 . . 120.1(3) ?
C2 C3 B1 . . 118.5(3) ?
N2 C4 B1 . . 121.4(3) ?
N2 C4 H4 . . 119.3 ?
B1 C4 H4 . . 119.3 ?
C13 C11 C1 . . 121.2(3) ?
C13 C11 C12 . . 59.4(2) ?
C1 C11 C12 . . 120.3(3) ?
C13 C11 H11 . . 114.9 ?
C1 C11 H11 . . 114.9 ?
C12 C11 H11 . . 114.9 ?
C13 C12 C11 . . 59.8(2) ?
C13 C12 H12A . . 117.8 ?
C11 C12 H12A . . 117.8 ?
C13 C12 H12B . . 117.8 ?
C11 C12 H12B . . 117.8 ?
H12A C12 H12B . . 114.9 ?
C12 C13 C11 . . 60.8(2) ?
C12 C13 H13A . . 117.7 ?
C11 C13 H13A . . 117.7 ?
C12 C13 H13B . . 117.7 ?
C11 C13 H13B . . 117.7 ?
H13A C13 H13B . . 114.8 ?
C2 C21 C22 . . 119.5(3) ?
C2 C21 C23 . . 117.5(3) ?
C22 C21 C23 . . 59.9(2) ?
C2 C21 H21 . . 116.1 ?
C22 C21 H21 . . 116.1 ?
C23 C21 H21 . . 116.1 ?
C21 C22 C23 . . 60.5(2) ?
C21 C22 H22A . . 117.7 ?
C23 C22 H22A . . 117.7 ?
C21 C22 H22B . . 117.7 ?
C23 C22 H22B . . 117.7 ?
H22A C22 H22B . . 114.8 ?
C22 C23 C21 . . 59.6(2) ?
C22 C23 H23A . . 117.8 ?
C21 C23 H23A . . 117.8 ?
C22 C23 H23B . . 117.8 ?
C21 C23 H23B . . 117.8 ?
H23A C23 H23B . . 114.9 ?
C4 B1 C3 . . 115.2(3) ?
C4 B1 C31 . . 116.3(3) ?
C3 B1 C31 . . 128.5(3) ?
C36 C31 C32 . . 114.6(3) ?
C36 C31 B1 . . 122.9(3) ?
C32 C31 B1 . . 121.9(3) ?
C33 C32 C31 . . 123.6(3) ?
C33 C32 C37 . . 116.8(3) ?
C31 C32 C37 . . 119.5(3) ?
C32 C33 C34 . . 119.3(3) ?
C32 C33 H33 . . 120.3 ?
C34 C33 H33 . . 120.3 ?
C35 C34 C33 . . 119.7(3) ?
C35 C34 C38 . . 119.0(3) ?
C33 C34 C38 . . 121.3(3) ?
C34 C35 C36 . . 119.4(3) ?
C34 C35 H35 . . 120.3 ?
C36 C35 H35 . . 120.3 ?
C35 C36 C31 . . 123.2(3) ?
C35 C36 C39 . . 116.4(3) ?
C31 C36 C39 . . 120.3(3) ?
F1 C37 F3 . . 106.4(3) ?
F1 C37 F2 . . 106.5(3) ?
F3 C37 F2 . . 105.4(3) ?
F1 C37 C32 . . 113.0(3) ?
F3 C37 C32 . . 112.2(3) ?
F2 C37 C32 . . 112.7(3) ?
F6 C38 F4 . . 106.8(3) ?
F6 C38 F5 . . 106.1(3) ?
F4 C38 F5 . . 106.0(3) ?
F6 C38 C34 . . 112.6(3) ?
F4 C38 C34 . . 113.4(3) ?
F5 C38 C34 . . 111.5(3) ?
F8 C39 F7 . . 106.1(3) ?
F8 C39 F9 . . 106.0(3) ?
F7 C39 F9 . . 106.0(3) ?
F8 C39 C36 . . 113.0(3) ?
F7 C39 C36 . . 113.0(3) ?
F9 C39 C36 . . 112.1(3) ?
C46 C41 C42 . . 121.0(3) ?
C46 C41 N1 . . 117.7(3) ?
C42 C41 N1 . . 121.1(3) ?
C43 C42 C41 . . 117.8(3) ?
C43 C42 C47 . . 119.5(3) ?
C41 C42 C47 . . 122.6(3) ?
C44 C43 C42 . . 121.6(3) ?
C44 C43 H43 . . 119.2 ?
C42 C43 H43 . . 119.2 ?
C43 C44 C45 . . 119.8(3) ?
C43 C44 H44 . . 120.1 ?
C45 C44 H44 . . 120.1 ?
C44 C45 C46 . . 121.0(4) ?
C44 C45 H45 . . 119.5 ?
C46 C45 H45 . . 119.5 ?
C45 C46 C41 . . 118.6(3) ?
C45 C46 C48 . . 120.6(3) ?
C41 C46 C48 . . 120.8(3) ?
C42 C47 H47A . . 109.5 ?
C42 C47 H47B . . 109.5 ?
H47A C47 H47B . . 109.5 ?
C42 C47 H47C . . 109.5 ?
H47A C47 H47C . . 109.5 ?
H47B C47 H47C . . 109.5 ?
C46 C48 H48A . . 109.5 ?
C46 C48 H48B . . 109.5 ?
H48A C48 H48B . . 109.5 ?
C46 C48 H48C . . 109.5 ?
H48A C48 H48C . . 109.5 ?
H48B C48 H48C . . 109.5 ?
C56 C51 C52 . . 123.0(3) ?
C56 C51 N2 . . 117.4(3) ?
C52 C51 N2 . . 119.6(3) ?
C53 C52 C51 . . 117.2(3) ?
C53 C52 C57 . . 121.2(3) ?
C51 C52 C57 . . 121.6(3) ?
C54 C53 C52 . . 120.9(4) ?
C54 C53 H53 . . 119.5 ?
C52 C53 H53 . . 119.5 ?
C55 C54 C53 . . 120.6(4) ?
C55 C54 H54 . . 119.7 ?
C53 C54 H54 . . 119.7 ?
C54 C55 C56 . . 120.7(4) ?
C54 C55 H55 . . 119.7 ?
C56 C55 H55 . . 119.7 ?
C51 C56 C55 . . 117.4(3) ?
C51 C56 C58 . . 121.6(3) ?
C55 C56 C58 . . 121.0(3) ?
C52 C57 H57A . . 109.5 ?
C52 C57 H57B . . 109.5 ?
H57A C57 H57B . . 109.5 ?
C52 C57 H57C . . 109.5 ?
H57A C57 H57C . . 109.5 ?
H57B C57 H57C . . 109.5 ?
C56 C58 H58A . . 109.5 ?
C56 C58 H58B . . 109.5 ?
H58A C58 H58B . . 109.5 ?
C56 C58 H58C . . 109.5 ?
H58A C58 H58C . . 109.5 ?
H58B C58 H58C . . 109.5 ?
C62 C61 H61A . . 109.5 ?
C62 C61 H61B . . 109.5 ?
H61A C61 H61B . . 109.5 ?
C62 C61 H61C . . 109.5 ?
H61A C61 H61C . . 109.5 ?
H61B C61 H61C . . 109.5 ?
C63 C62 C61 . . 113.5(10) ?
C63 C62 H62A . . 108.9 ?
C61 C62 H62A . . 108.9 ?
C63 C62 H62B . . 108.9 ?
C61 C62 H62B . . 108.9 ?
H62A C62 H62B . . 107.7 ?
C62 C63 C64 . . 115.5(10) ?
C62 C63 H63A . . 108.4 ?
C64 C63 H63A . . 108.4 ?
C62 C63 H63B . . 108.4 ?
C64 C63 H63B . . 108.4 ?
H63A C63 H63B . . 107.5 ?
C63 C64 C65 . . 114.3(8) ?
C63 C64 H64A . . 108.7 ?
C65 C64 H64A . . 108.7 ?
C63 C64 H64B . . 108.7 ?
C65 C64 H64B . . 108.7 ?
H64A C64 H64B . . 107.6 ?
C64 C65 H65A . . 109.5 ?
C64 C65 H65B . . 109.5 ?
H65A C65 H65B . . 109.5 ?
C64 C65 H65C . . 109.5 ?
H65A C65 H65C . . 109.5 ?
H65B C65 H65C . . 109.5 ?
C62A C61A H61D . . 109.5 ?
C62A C61A H61E . . 109.5 ?
H61D C61A H61E . . 109.5 ?
C62A C61A H61F . . 109.5 ?
H61D C61A H61F . . 109.5 ?
H61E C61A H61F . . 109.5 ?
C63A C62A C61A . . 113.5(18) ?
C63A C62A H62C . . 108.9 ?
C61A C62A H62C . . 108.9 ?
C63A C62A H62D . . 108.9 ?
C61A C62A H62D . . 108.9 ?
H62C C62A H62D . . 107.7 ?
C62A C63A C64A . . 112.2(17) ?
C62A C63A H63C . . 109.2 ?
C64A C63A H63C . . 109.2 ?
C62A C63A H63D . . 109.2 ?
C64A C63A H63D . . 109.2 ?
H63C C63A H63D . . 107.9 ?
C63A C64A C65A . . 112.1(16) ?
C63A C64A H64C . . 109.2 ?
C65A C64A H64C . . 109.2 ?
C63A C64A H64D . . 109.2 ?
C65A C64A H64D . . 109.2 ?
H64C C64A H64D . . 107.9 ?
C64A C65A H65D . . 109.5 ?
C64A C65A H65E . . 109.5 ?
H65D C65A H65E . . 109.5 ?
C64A C65A H65F . . 109.5 ?
H65D C65A H65F . . 109.5 ?
H65E C65A H65F . . 109.5 ?

loop_
_geom_bond_atom_site_label_1
_geom_bond_atom_site_label_2
_geom_bond_site_symmetry_2
_geom_bond_distance
_geom_bond_publ_flag
N1 C3 . 1.383(4) ?
N1 C41 . 1.424(4) ?
N1 H1 . 0.87(4) ?
N2 C4 . 1.369(4) ?
N2 C1 . 1.370(4) ?
N2 C51 . 1.457(4) ?
C1 C2 . 1.399(5) ?
C1 C11 . 1.494(5) ?
C2 C3 . 1.426(4) ?
C2 C21 . 1.500(5) ?
C3 B1 . 1.511(5) ?
C4 B1 . 1.474(5) ?
C4 H4 . 0.95 ?
C11 C13 . 1.494(5) ?
C11 C12 . 1.508(5) ?
C11 H11 . 1.0 ?
C12 C13 . 1.488(5) ?
C12 H12A . 0.99 ?
C12 H12B . 0.99 ?
C13 H13A . 0.99 ?
C13 H13B . 0.99 ?
C21 C22 . 1.504(5) ?
C21 C23 . 1.517(5) ?
C21 H21 . 1.0 ?
C22 C23 . 1.508(5) ?
C22 H22A . 0.99 ?
C22 H22B . 0.99 ?
C23 H23A . 0.99 ?
C23 H23B . 0.99 ?
B1 C31 . 1.601(5) ?
C31 C36 . 1.404(5) ?
C31 C32 . 1.408(5) ?
C32 C33 . 1.389(4) ?
C32 C37 . 1.503(5) ?
C33 C34 . 1.391(5) ?
C33 H33 . 0.95 ?
C34 C35 . 1.389(5) ?
C34 C38 . 1.493(5) ?
C35 C36 . 1.398(5) ?
C35 H35 . 0.95 ?
C36 C39 . 1.499(5) ?
C37 F1 . 1.338(4) ?
C37 F3 . 1.350(4) ?
C37 F2 . 1.351(4) ?
C38 F6 . 1.329(4) ?
C38 F4 . 1.341(4) ?
C38 F5 . 1.342(5) ?
C39 F8 . 1.335(4) ?
C39 F7 . 1.337(4) ?
C39 F9 . 1.353(4) ?
C41 C46 . 1.409(5) ?
C41 C42 . 1.411(5) ?
C42 C43 . 1.393(5) ?
C42 C47 . 1.501(5) ?
C43 C44 . 1.382(6) ?
C43 H43 . 0.95 ?
C44 C45 . 1.384(5) ?
C44 H44 . 0.95 ?
C45 C46 . 1.389(5) ?
C45 H45 . 0.95 ?
C46 C48 . 1.502(5) ?
C47 H47A . 0.98 ?
C47 H47B . 0.98 ?
C47 H47C . 0.98 ?
C48 H48A . 0.98 ?
C48 H48B . 0.98 ?
C48 H48C . 0.98 ?
C51 C56 . 1.386(5) ?
C51 C52 . 1.393(5) ?
C52 C53 . 1.382(5) ?
C52 C57 . 1.509(5) ?
C53 C54 . 1.378(6) ?
C53 H53 . 0.95 ?
C54 C55 . 1.371(6) ?
C54 H54 . 0.95 ?
C55 C56 . 1.390(5) ?
C55 H55 . 0.95 ?
C56 C58 . 1.512(5) ?
C57 H57A . 0.98 ?
C57 H57B . 0.98 ?
C57 H57C . 0.98 ?
C58 H58A . 0.98 ?
C58 H58B . 0.98 ?
C58 H58C . 0.98 ?
C61 C62 . 1.528(10) ?
C61 H61A . 0.98 ?
C61 H61B . 0.98 ?
C61 H61C . 0.98 ?
C62 C63 . 1.512(10) ?
C62 H62A . 0.99 ?
C62 H62B . 0.99 ?
C63 C64 . 1.516(10) ?
C63 H63A . 0.99 ?
C63 H63B . 0.99 ?
C64 C65 . 1.517(10) ?
C64 H64A . 0.99 ?
C64 H64B . 0.99 ?
C65 H65A . 0.98 ?
C65 H65B . 0.98 ?
C65 H65C . 0.98 ?
C61A C62A . 1.515(14) ?
C61A H61D . 0.98 ?
C61A H61E . 0.98 ?
C61A H61F . 0.98 ?
C62A C63A . 1.514(14) ?
C62A H62C . 0.99 ?
C62A H62D . 0.99 ?
C63A C64A . 1.519(14) ?
C63A H63C . 0.99 ?
C63A H63D . 0.99 ?
C64A C65A . 1.525(14) ?
C64A H64C . 0.99 ?
C64A H64D . 0.99 ?
C65A H65D . 0.98 ?
C65A H65E . 0.98 ?
C65A H65F . 0.98 ?

loop_
_geom_torsion_atom_site_label_1
_geom_torsion_atom_site_label_2
_geom_torsion_atom_site_label_3
_geom_torsion_atom_site_label_4
_geom_torsion_site_symmetry_1
_geom_torsion_site_symmetry_2
_geom_torsion_site_symmetry_3
_geom_torsion_site_symmetry_4
_geom_torsion
_geom_torsion_publ_flag
C4 N2 C1 C2 . . . . -0.4(5) ?
C51 N2 C1 C2 . . . . 171.3(3) ?
C4 N2 C1 C11 . . . . 178.8(3) ?
C51 N2 C1 C11 . . . . -9.5(4) ?
N2 C1 C2 C3 . . . . 8.9(5) ?
C11 C1 C2 C3 . . . . -170.2(3) ?
N2 C1 C2 C21 . . . . -164.9(3) ?
C11 C1 C2 C21 . . . . 15.9(5) ?
C41 N1 C3 C2 . . . . -24.7(5) ?
C41 N1 C3 B1 . . . . 159.7(3) ?
C1 C2 C3 N1 . . . . 171.4(3) ?
C21 C2 C3 N1 . . . . -15.0(5) ?
C1 C2 C3 B1 . . . . -13.0(4) ?
C21 C2 C3 B1 . . . . 160.7(3) ?
C1 N2 C4 B1 . . . . -3.5(5) ?
C51 N2 C4 B1 . . . . -175.3(3) ?
N2 C1 C11 C13 . . . . -135.6(3) ?
C2 C1 C11 C13 . . . . 43.6(5) ?
N2 C1 C11 C12 . . . . -65.2(4) ?
C2 C1 C11 C12 . . . . 114.0(4) ?
C1 C11 C12 C13 . . . . -110.6(4) ?
C1 C11 C13 C12 . . . . 109.1(4) ?
C1 C2 C21 C22 . . . . 49.0(4) ?
C3 C2 C21 C22 . . . . -124.8(4) ?
C1 C2 C21 C23 . . . . 118.1(4) ?
C3 C2 C21 C23 . . . . -55.7(4) ?
C2 C21 C22 C23 . . . . 106.5(3) ?
C2 C21 C23 C22 . . . . -109.9(4) ?
N2 C4 B1 C3 . . . . -0.8(5) ?
N2 C4 B1 C31 . . . . 177.3(3) ?
N1 C3 B1 C4 . . . . -175.5(3) ?
C2 C3 B1 C4 . . . . 8.8(4) ?
N1 C3 B1 C31 . . . . 6.6(5) ?
C2 C3 B1 C31 . . . . -169.1(3) ?
C4 B1 C31 C36 . . . . 78.8(4) ?
C3 B1 C31 C36 . . . . -103.3(4) ?
C4 B1 C31 C32 . . . . -91.3(4) ?
C3 B1 C31 C32 . . . . 86.6(5) ?
C36 C31 C32 C33 . . . . -4.2(5) ?
B1 C31 C32 C33 . . . . 166.6(3) ?
C36 C31 C32 C37 . . . . 178.9(3) ?
B1 C31 C32 C37 . . . . -10.3(5) ?
C31 C32 C33 C34 . . . . 1.8(5) ?
C37 C32 C33 C34 . . . . 178.8(3) ?
C32 C33 C34 C35 . . . . 1.4(5) ?
C32 C33 C34 C38 . . . . -175.7(3) ?
C33 C34 C35 C36 . . . . -1.9(5) ?
C38 C34 C35 C36 . . . . 175.3(3) ?
C34 C35 C36 C31 . . . . -0.8(6) ?
C34 C35 C36 C39 . . . . -179.1(3) ?
C32 C31 C36 C35 . . . . 3.7(5) ?
B1 C31 C36 C35 . . . . -167.1(3) ?
C32 C31 C36 C39 . . . . -178.1(3) ?
B1 C31 C36 C39 . . . . 11.2(5) ?
C33 C32 C37 F1 . . . . 130.8(3) ?
C31 C32 C37 F1 . . . . -52.1(4) ?
C33 C32 C37 F3 . . . . 10.4(4) ?
C31 C32 C37 F3 . . . . -172.4(3) ?
C33 C32 C37 F2 . . . . -108.4(3) ?
C31 C32 C37 F2 . . . . 68.7(4) ?
C35 C34 C38 F6 . . . . 54.5(5) ?
C33 C34 C38 F6 . . . . -128.3(4) ?
C35 C34 C38 F4 . . . . 175.9(3) ?
C33 C34 C38 F4 . . . . -6.9(5) ?
C35 C34 C38 F5 . . . . -64.6(4) ?
C33 C34 C38 F5 . . . . 112.6(4) ?
C35 C36 C39 F8 . . . . -134.2(3) ?
C31 C36 C39 F8 . . . . 47.4(5) ?
C35 C36 C39 F7 . . . . -13.7(5) ?
C31 C36 C39 F7 . . . . 167.9(3) ?
C35 C36 C39 F9 . . . . 106.0(4) ?
C31 C36 C39 F9 . . . . -72.3(4) ?
C3 N1 C41 C46 . . . . 136.1(4) ?
C3 N1 C41 C42 . . . . -49.2(5) ?
C46 C41 C42 C43 . . . . -3.3(5) ?
N1 C41 C42 C43 . . . . -177.9(3) ?
C46 C41 C42 C47 . . . . 173.7(3) ?
N1 C41 C42 C47 . . . . -0.9(5) ?
C41 C42 C43 C44 . . . . 2.3(5) ?
C47 C42 C43 C44 . . . . -174.8(3) ?
C42 C43 C44 C45 . . . . -0.3(6) ?
C43 C44 C45 C46 . . . . -0.8(6) ?
C44 C45 C46 C41 . . . . -0.2(5) ?
C44 C45 C46 C48 . . . . -179.7(3) ?
C42 C41 C46 C45 . . . . 2.3(5) ?
N1 C41 C46 C45 . . . . 177.1(3) ?
C42 C41 C46 C48 . . . . -178.2(3) ?
N1 C41 C46 C48 . . . . -3.5(5) ?
C4 N2 C51 C56 . . . . 97.5(4) ?
C1 N2 C51 C56 . . . . -74.5(4) ?
C4 N2 C51 C52 . . . . -79.7(4) ?
C1 N2 C51 C52 . . . . 108.2(4) ?
C56 C51 C52 C53 . . . . 5.7(5) ?
N2 C51 C52 C53 . . . . -177.3(3) ?
C56 C51 C52 C57 . . . . -173.6(3) ?
N2 C51 C52 C57 . . . . 3.4(5) ?
C51 C52 C53 C54 . . . . -1.2(5) ?
C57 C52 C53 C54 . . . . 178.1(3) ?
C52 C53 C54 C55 . . . . -2.7(5) ?
C53 C54 C55 C56 . . . . 2.4(5) ?
C52 C51 C56 C55 . . . . -6.0(5) ?
N2 C51 C56 C55 . . . . 176.9(3) ?
C52 C51 C56 C58 . . . . 173.5(3) ?
N2 C51 C56 C58 . . . . -3.6(5) ?
C54 C55 C56 C51 . . . . 1.9(5) ?
C54 C55 C56 C58 . . . . -177.6(3) ?
C61 C62 C63 C64 . . . . 179.(2) ?
C62 C63 C64 C65 . . . . -177.(2) ?
C61A C62A C63A C64A . . . . 168.(4) ?
C62A C63A C64A C65A . . . . 171.(4) ?
